data_4125016
loop_
_publ_author_name
'Dumslaff, Tim'
'Yang, Bo'
'Maghsoumi, Ali'
'Velpula, Gangamallaiah'
'Mali, Kunal S.'
'Castiglioni, Chiara'
'De Feyter, Steven'
'Tommasini, Matteo'
'Narita, Akimitsu'
'Feng, Xinliang'
'M\"ullen, Klaus'

_publ_section_title
;
 Adding Four Extra K-Regions to Hexa-peri-hexabenzocoronene.
;
_journal_issue 14
_journal_name_full 'Journal of the American Chemical Society'
_journal_page_first 4726
_journal_page_last 4729
_journal_paper_doi 10.1021/jacs.6b01976
_journal_volume 138
_journal_year 2016
_chemical_compound_source 'see text'
_chemical_formula_moiety 'C90 H74 I4'
_chemical_formula_sum 'C90 H74 I4'
_chemical_formula_weight 1663.09
_space_group_IT_number 2
_symmetry_cell_setting triclinic
_symmetry_Int_Tables_number 2
_symmetry_space_group_name_Hall '-P 1'
_symmetry_space_group_name_H-M 'P -1'
_atom_sites_solution_hydrogens ' ?'
_atom_sites_solution_primary ' ?'
_atom_sites_solution_secondary ' ?'
_cell_angle_alpha 96.775(7)
_cell_angle_beta 101.149(8)
_cell_angle_gamma 95.448(8)
_cell_formula_units_Z 1
_cell_length_a 9.893(1)
_cell_length_b 12.1163(11)
_cell_length_c 16.2448(15)
_cell_measurement_temperature 193
_cell_volume 1883.2(3)
_computing_publication_material 'PLATON (Spek, 2003)'
_diffrn_detector_area_resol_mean 18.4
_diffrn_radiation_probe x-ray
_diffrn_radiation_type MoK\a
_diffrn_radiation_wavelength 0.71073
_diffrn_reflns_reduction_process
;
;
_exptl_absorpt_coefficient_mu 1.699
_exptl_absorpt_correction_type ' ?'
_exptl_crystal_colour ' ?'
_exptl_crystal_density_diffrn 1.467
_exptl_crystal_density_method 'Not Measured'
_exptl_crystal_description ' ?'
_exptl_crystal_F_000 826
_exptl_crystal_size_max 0.500
_exptl_crystal_size_mid 0.140
_exptl_crystal_size_min 0.050
_refine_ls_extinction_method ' ?'
_refine_ls_hydrogen_treatment ' ?'
_refine_ls_number_restraints 0
_refine_ls_weighting_scheme ?
_cod_data_source_file ja6b01976_si_002.cif
_cod_data_source_block tzhbc
_cod_depositor_comments 'Adding full bibliography for 4125016.cif.'
_cod_database_code 4125016

loop_
_space_group_symop_id
_space_group_symop_operation_xyz
1 x,y,z
2 -x,-y,-z

loop_
_atom_site_aniso_label
_atom_site_aniso_U_11
_atom_site_aniso_U_22
_atom_site_aniso_U_33
_atom_site_aniso_U_23
_atom_site_aniso_U_13
_atom_site_aniso_U_12
I1 0.0568 0.0597 0.0255 0.0005 -0.0000 0.0109
I2 0.0736 0.0239 0.0455 0.0026 0.0184 0.0114
C1 0.0378 0.0240 0.0204 0.0023 0.0037 0.0127
C2 0.0331 0.0297 0.0291 0.0047 0.0020 0.0094
C3 0.0383 0.0249 0.0291 0.0026 0.0015 0.0099
C4 0.0384 0.0228 0.0269 0.0032 0.0043 0.0093
C5 0.0356 0.0249 0.0238 0.0035 0.0015 0.0110
C6 0.0347 0.0213 0.0279 0.0051 0.0053 0.0080
C7 0.0386 0.0267 0.0288 0.0042 0.0069 0.0084
C8 0.0365 0.0354 0.0386 0.0093 0.0057 0.0102
C9 0.0491 0.0399 0.0402 0.0053 0.0172 0.0160
C10 0.0503 0.0305 0.0297 0.0042 0.0132 0.0029
C11 0.0385 0.0244 0.0311 0.0071 0.0081 0.0029
C12 0.0427 0.0312 0.0232 0.0049 0.0047 0.0005
C13 0.0394 0.0298 0.0256 0.0072 -0.0015 0.0033
C14 0.0324 0.0295 0.0271 0.0051 0.0002 0.0106
C15 0.0443 0.0278 0.0323 0.0068 0.0016 0.0102
C16 0.0339 0.0234 0.0310 0.0047 0.0035 0.0084
C17 0.0343 0.0225 0.0392 0.0078 0.0101 0.0111
C18 0.0394 0.0195 0.0357 0.0003 0.0107 0.0068
C19 0.0337 0.0273 0.0326 0.0049 0.0059 0.0085
C20 0.0400 0.0333 0.0338 0.0005 0.0082 0.0063
C21 0.0500 0.0396 0.0273 0.0012 0.0066 0.0102
C22 0.0489 0.0302 0.0350 0.0136 0.0121 0.0107
C23 0.0431 0.0264 0.0347 0.0065 0.0119 0.0090
C24 0.0353 0.0296 0.0333 0.0040 0.0089 0.0077
C25 0.0396 0.0245 0.0236 0.0057 0.0057 0.0087
C26 0.0398 0.0316 0.0310 0.0083 -0.0014 0.0101
C27 0.0425 0.0476 0.0452 0.0216 0.0043 0.0068
C28 0.0522 0.0423 0.0570 0.0239 0.0039 0.0118
C29 0.0474 0.0319 0.0320 0.0034 -0.0003 0.0120
C30 0.0400 0.0421 0.0539 0.0174 0.0032 0.0081
C31 0.0462 0.0409 0.0449 0.0215 0.0063 0.0060
C32 0.0482 0.0416 0.0409 0.0044 0.0015 0.0182
C33 0.0393 0.0597 0.0647 0.0036 -0.0039 0.0032
C34 0.0648 0.0513 0.0746 0.0232 -0.0088 0.0180
C35 0.0903 0.1013 0.0637 0.0037 0.0145 0.0644
C36 0.0360 0.0227 0.0370 0.0021 0.0083 0.0091
C37 0.0338 0.0455 0.0406 0.0137 0.0089 0.0149
C38 0.0342 0.0428 0.0437 0.0156 0.0121 0.0107
C39 0.0439 0.0286 0.0370 0.0114 0.0103 0.0128
C40 0.0392 0.0556 0.0624 0.0281 0.0151 0.0238
C41 0.0424 0.0471 0.0598 0.0302 0.0231 0.0178
C42 0.0516 0.0344 0.0434 0.0145 0.0084 0.0159
C43 0.0767 0.0674 0.0940 0.0533 0.0370 0.0227
C44 0.0928 0.0683 0.0532 0.0197 -0.0026 0.0050
C45 0.0746 0.0525 0.0755 0.0221 0.0219 0.0318

loop_
_atom_site_label
_atom_site_type_symbol
_atom_site_thermal_displace_type
_atom_site_fract_x
_atom_site_fract_y
_atom_site_fract_z
_atom_site_occupancy
_atom_site_U_iso_or_equiv
I1 I Uani 0.20225 0.56208 0.02289 1.000 0.0487
I2 I Uani 0.27162 1.15030 0.59391 1.000 0.0467
C1 C Uani 0.44691 0.59036 0.46284 1.000 0.0272
C2 C Uani 0.37790 0.48363 0.44109 1.000 0.0308
C3 C Uani 0.57236 0.60706 0.52284 1.000 0.0312
C4 C Uani 0.38523 0.68233 0.42015 1.000 0.0293
C5 C Uani 0.37069 0.67109 0.33042 1.000 0.0282
C6 C Uani 0.45399 0.60634 0.28148 1.000 0.0277
C7 C Uani 0.58539 0.57706 0.31864 1.000 0.0311
C8 C Uani 0.66706 0.52617 0.27108 1.000 0.0364
C9 C Uani 0.62185 0.49731 0.18417 1.000 0.0413
C10 C Uani 0.49703 0.52619 0.14571 1.000 0.0363
C11 C Uani 0.41143 0.58310 0.19175 1.000 0.0310
C12 C Uani 0.28513 0.62255 0.15159 1.000 0.0329
C13 C Uani 0.21963 0.69665 0.19330 1.000 0.0325
C14 C Uani 0.27323 0.73053 0.28466 1.000 0.0299
C15 C Uani 0.22749 0.82120 0.32696 1.000 0.0351
C16 C Uani 0.26980 0.85174 0.41393 1.000 0.0294
C17 C Uani 0.24664 0.96085 0.45353 1.000 0.0309
C18 C Uani 0.28637 0.98703 0.53802 1.000 0.0312
C19 C Uani 0.33362 0.90662 0.59243 1.000 0.0310
C20 C Uani 0.36422 0.93373 0.68127 1.000 0.0358
C21 C Uani 0.40010 0.85546 0.73307 1.000 0.0392
C22 C Uani 0.39698 0.74460 0.69788 1.000 0.0364
C23 C Uani 0.36880 0.71596 0.61094 1.000 0.0337
C24 C Uani 0.34705 0.79684 0.55600 1.000 0.0323
C25 C Uani 0.33417 0.77316 0.46318 1.000 0.0289
C26 C Uani 0.08808 0.73877 0.15461 1.000 0.0346
C27 C Uani 0.08503 0.81903 0.10157 1.000 0.0444
C28 C Uani -0.04024 0.85574 0.06634 1.000 0.0497
C29 C Uani -0.16365 0.81162 0.08231 1.000 0.0378
C30 C Uani -0.15997 0.73024 0.13582 1.000 0.0452
C31 C Uani -0.03551 0.69465 0.17202 1.000 0.0431
C32 C Uani -0.30588 0.84745 0.04357 1.000 0.0439
C33 C Uani -0.40023 0.74736 -0.01065 1.000 0.0572
C34 C Uani -0.29144 0.93763 -0.01244 1.000 0.0648
C35 C Uani -0.37234 0.89138 0.11627 1.000 0.0825
C36 C Uani 0.19319 1.04170 0.39569 1.000 0.0316
C37 C Uani 0.27829 1.09261 0.34991 1.000 0.0385
C38 C Uani 0.23077 1.16751 0.29537 1.000 0.0385
C39 C Uani 0.09538 1.19318 0.28468 1.000 0.0351
C40 C Uani 0.01260 1.14418 0.33294 1.000 0.0490
C41 C Uani 0.05889 1.06874 0.38654 1.000 0.0454
C42 C Uani 0.03874 1.26955 0.22135 1.000 0.0419
C43 C Uani 0.14936 1.32473 0.18159 1.000 0.0724
C44 C Uani -0.07436 1.20024 0.15261 1.000 0.0732
C45 C Uani -0.02609 1.36347 0.26502 1.000 0.0640
H2 H Uiso 0.29342 0.47147 0.40006 1.000 0.0370
H3 H Uiso 0.62287 0.67963 0.53869 1.000 0.0374
H7 H Uiso 0.61720 0.59340 0.37830 1.000 0.0373
H8 H Uiso 0.75596 0.51025 0.29768 1.000 0.0437
H9 H Uiso 0.67691 0.45797 0.15174 1.000 0.0496
H10 H Uiso 0.46713 0.50727 0.08607 1.000 0.0435
H15 H Uiso 0.16543 0.86364 0.29555 1.000 0.0421
H20 H Uiso 0.35983 1.00813 0.70579 1.000 0.0430
H21 H Uiso 0.42698 0.87662 0.79266 1.000 0.0470
H22 H Uiso 0.41422 0.68866 0.73364 1.000 0.0437
H23 H Uiso 0.36400 0.63964 0.58767 1.000 0.0405
H27 H Uiso 0.16905 0.85000 0.08866 1.000 0.0533
H28 H Uiso -0.03979 0.91241 0.03062 1.000 0.0596
H30 H Uiso -0.24418 0.69829 0.14792 1.000 0.0542
H31 H Uiso -0.03542 0.63952 0.20904 1.000 0.0517
H33A H Uiso -0.48923 0.77130 -0.03543 1.000 0.0857
H33B H Uiso -0.41602 0.68926 0.02476 1.000 0.0857
H33C H Uiso -0.35597 0.71731 -0.05607 1.000 0.0857
H34A H Uiso -0.25167 0.90863 -0.06021 1.000 0.0973
H34B H Uiso -0.23029 1.00278 0.02055 1.000 0.0973
H34C H Uiso -0.38302 0.95980 -0.03388 1.000 0.0973
H35A H Uiso -0.32410 0.96507 0.14290 1.000 0.1237
H35B H Uiso -0.36531 0.83935 0.15832 1.000 0.1237
H35C H Uiso -0.47030 0.89792 0.09427 1.000 0.1237
H37 H Uiso 0.37143 1.07631 0.35563 1.000 0.0462
H38 H Uiso 0.29225 1.20165 0.26492 1.000 0.0462
H40 H Uiso -0.07930 1.16286 0.32927 1.000 0.0588
H41 H Uiso -0.00233 1.03514 0.41739 1.000 0.0545
H43A H Uiso 0.18648 1.26727 0.14761 1.000 0.1086
H43B H Uiso 0.22448 1.36546 0.22630 1.000 0.1086
H43C H Uiso 0.10864 1.37712 0.14517 1.000 0.1086
H44A H Uiso -0.10675 1.24634 0.10881 1.000 0.1098
H44B H Uiso -0.15215 1.17431 0.17758 1.000 0.1098
H44C H Uiso -0.03693 1.13550 0.12722 1.000 0.1098
H45A H Uiso -0.06622 1.40958 0.22312 1.000 0.0960
H45B H Uiso 0.04547 1.41004 0.30881 1.000 0.0960
H45C H Uiso -0.09911 1.33104 0.29114 1.000 0.0960

loop_
_atom_type_symbol
_atom_type_description
_atom_type_scat_dispersion_real
_atom_type_scat_dispersion_imag
_atom_type_scat_source
C C 0.0033 0.0016 ' International Tables Vol C Tables 4.2.6.8 and 6.1.1.4'
H H 0.0000 0.0000 ' International Tables Vol C Tables 4.2.6.8 and 6.1.1.4'
I I -0.4742 1.8119 ' International Tables Vol C Tables 4.2.6.8 and 6.1.1.4'
